data_7051039
loop_
_publ_author_name
'Hati, Sanchita'
'Patra, Goutam K.'
'Naskar, Jnan P.'
'Drew, Michael G. B.'
'Datta, Dipankar'

_publ_section_title
;
 First structurally characterised metal complex of a 2H-benzimidazole
 derivative. Copper mediated synthesis of 2,2-dimethyl-2H-benzimidazole
 from 1,2-phenylenediamine and acetone
;
_journal_issue 2
_journal_name_full 'New Journal of Chemistry'
_journal_page_first 218
_journal_paper_doi 10.1039/b007410l
_journal_volume 25
_journal_year 2001
_chemical_formula_sum 'C45 H40 Cl Cu N2 O4 P2'
_chemical_formula_weight 833.72
_chemical_name_systematic
;
 ?
;
_space_group_IT_number 15
_symmetry_cell_setting monoclinic
_symmetry_space_group_name_Hall '-C 2yc'
_symmetry_space_group_name_H-M 'C 1 2/c 1'
_atom_sites_solution_hydrogens geom
_atom_sites_solution_primary direct
_atom_sites_solution_secondary difmap
_audit_creation_method SHELXL-97
_cell_angle_alpha 90.00
_cell_angle_beta 123.777(10)
_cell_angle_gamma 90.00
_cell_formula_units_Z 8
_cell_length_a 39.72(4)
_cell_length_b 10.198(13)
_cell_length_c 24.59(3)
_cell_measurement_reflns_used all
_cell_measurement_temperature 293(2)
_cell_volume 8279(17)
_computing_cell_refinement XDS
_computing_data_collection 'XDS (Kabsch, 1991)'
_computing_data_reduction XDS
_computing_molecular_graphics PLATON(Spek,1994)
_computing_structure_refinement 'SHELXL-93 (Sheldrick, 1993)'
_computing_structure_solution 'SHELXS-86 (Sheldrick, 1990)'
_diffrn_ambient_temperature 293(2)
_diffrn_measurement_device 'Marresearch Image Plate'
_diffrn_measurement_method '95 frames at 2^o intervals, counting time 2 min.'
_diffrn_radiation_monochromator graphite
_diffrn_radiation_source 'fine-focus sealed tube'
_diffrn_radiation_type MoK\a
_diffrn_radiation_wavelength 0.71073
_diffrn_reflns_av_R_equivalents 0.0289
_diffrn_reflns_av_sigmaI/netI 0.0406
_diffrn_reflns_limit_h_max 48
_diffrn_reflns_limit_h_min 0
_diffrn_reflns_limit_k_max 11
_diffrn_reflns_limit_k_min -10
_diffrn_reflns_limit_l_max 24
_diffrn_reflns_limit_l_min -30
_diffrn_reflns_number 12812
_diffrn_reflns_theta_max 26.08
_diffrn_reflns_theta_min 2.16
_exptl_absorpt_coefficient_mu 0.714
_exptl_absorpt_correction_type none
_exptl_crystal_density_diffrn 1.338
_exptl_crystal_density_method 'not measured'
_exptl_crystal_F_000 3456
_exptl_crystal_size_max 0.30
_exptl_crystal_size_mid 0.20
_exptl_crystal_size_min 0.20
_refine_diff_density_max 1.055
_refine_diff_density_min -0.760
_refine_diff_density_rms 0.072
_refine_ls_extinction_method none
_refine_ls_goodness_of_fit_ref 1.084
_refine_ls_hydrogen_treatment mixed
_refine_ls_matrix_type full
_refine_ls_number_parameters 498
_refine_ls_number_reflns 7360
_refine_ls_number_restraints 0
_refine_ls_restrained_S_all 1.084
_refine_ls_R_factor_all 0.0907
_refine_ls_R_factor_gt 0.0599
_refine_ls_shift/su_max 0.001
_refine_ls_shift/su_mean 0.000
_refine_ls_structure_factor_coef Fsqd
_refine_ls_weighting_details 'w=1/[\s^2^(Fo^2^)+(0.0979P)^2^+12.1347P] where P=(Fo^2^+2Fc^2^)/3'
_refine_ls_weighting_scheme calc
_refine_ls_wR_factor_gt 0.1591
_refine_ls_wR_factor_ref 0.1775
_reflns_number_gt 5304
_reflns_number_total 7360
_reflns_threshold_expression >2sigma(I)
_cod_data_source_file b007410l.txt
_cod_data_source_block 4
_cod_depositor_comments
;
The following automatic conversions were performed:

'_refine_ls_weighting_scheme' value 'calc
w=1/[\s^2^(Fo^2^)+(0.0979P)^2^+12.1347P] where P=(Fo^2^+2Fc^2^)/3'
was changed to 'calc'. New tag '_refine_ls_weighting_details' was
created. The value of the new tag was set to
'w=1/[\s^2^(Fo^2^)+(0.0979P)^2^+12.1347P] where P=(Fo^2^+2Fc^2^)/3'.

Automatic conversion script
Id: cif_fix_values 3143 2015-03-26 13:38:13Z robertas 
;
_cod_original_cell_volume 8280(16)
_cod_original_sg_symbol_H-M C2/c
_cod_database_code 7051039

loop_
_symmetry_equiv_pos_as_xyz
'x, y, z'
'-x, y, -z+1/2'
'x+1/2, y+1/2, z'
'-x+1/2, y+1/2, -z+1/2'
'-x, -y, -z'
'x, -y, z-1/2'
'-x+1/2, -y+1/2, -z'
'x+1/2, -y+1/2, z-1/2'

loop_
_atom_site_label
_atom_site_type_symbol
_atom_site_fract_x
_atom_site_fract_y
_atom_site_fract_z
_atom_site_U_iso_or_equiv
_atom_site_adp_type
_atom_site_occupancy
_atom_site_calc_flag
_atom_site_refinement_flags
_atom_site_disorder_assembly
_atom_site_disorder_group
Cu1 Cu 0.143347(13) 0.76977(4) 0.51800(2) 0.03834(17) Uani 1 d . . .
P2 P 0.07805(3) 0.72591(9) 0.43523(5) 0.0364(2) Uani 1 d . . .
P1 P 0.16686(3) 0.98071(9) 0.53722(5) 0.0375(2) Uani 1 d . . .
Cl1 Cl 0.11503(3) 0.69780(12) 0.67125(6) 0.0609(3) Uani 1 d . . .
O11 O 0.14962(12) 0.7758(4) 0.7132(2) 0.0820(11) Uani 1 d . . .
O12 O 0.12411(15) 0.5630(4) 0.6753(3) 0.1086(15) Uani 1 d . . .
O13 O 0.09128(18) 0.6979(7) 0.7011(3) 0.139(2) Uani 1 d . . .
O14 O 0.0924(3) 0.7425(6) 0.6116(3) 0.229(5) Uani 1 d . . .
C21 C 0.14431(13) 1.0663(4) 0.4592(2) 0.0473(10) Uani 1 d . . .
C22 C 0.10801(14) 1.1352(5) 0.4335(2) 0.0607(12) Uani 1 d . . .
H22 H 0.0970 1.1448 0.4582 0.073 Uiso 1 calc R . .
C23 C 0.0883(2) 1.1896(6) 0.3709(3) 0.095(2) Uani 1 d . . .
H23 H 0.0641 1.2352 0.3538 0.115 Uiso 1 calc R . .
C24 C 0.1050(3) 1.1752(8) 0.3344(3) 0.106(3) Uani 1 d . . .
H24 H 0.0918 1.2109 0.2926 0.127 Uiso 1 calc R . .
C25 C 0.1405(2) 1.1094(6) 0.3592(3) 0.087(2) Uani 1 d . . .
H25 H 0.1517 1.1018 0.3346 0.105 Uiso 1 calc R . .
C26 C 0.16025(17) 1.0533(5) 0.4215(2) 0.0663(13) Uani 1 d . . .
H26 H 0.1842 1.0071 0.4378 0.080 Uiso 1 calc R . .
C11 C 0.22140(11) 1.0098(4) 0.57913(19) 0.0400(9) Uani 1 d . . .
C12 C 0.23741(13) 1.1222(4) 0.5690(2) 0.0509(11) Uani 1 d . . .
H12 H 0.2202 1.1821 0.5369 0.061 Uiso 1 calc R . .
C13 C 0.27870(14) 1.1450(5) 0.6065(3) 0.0595(13) Uani 1 d . . .
H13 H 0.2890 1.2200 0.5994 0.071 Uiso 1 calc R . .
C14 C 0.30459(14) 1.0574(6) 0.6542(3) 0.0665(14) Uani 1 d . . .
H14 H 0.3323 1.0739 0.6795 0.080 Uiso 1 calc R . .
C15 C 0.28948(14) 0.9445(5) 0.6648(2) 0.0639(13) Uani 1 d . . .
H15 H 0.3069 0.8853 0.6971 0.077 Uiso 1 calc R . .
C16 C 0.24806(13) 0.9209(4) 0.6266(2) 0.0500(10) Uani 1 d . . .
H16 H 0.2380 0.8442 0.6330 0.060 Uiso 1 calc R . .
C31 C 0.15358(11) 1.0808(4) 0.58463(18) 0.0384(8) Uani 1 d . . .
C32 C 0.16845(14) 1.2081(4) 0.6054(2) 0.0511(11) Uani 1 d . . .
H32 H 0.1856 1.2445 0.5950 0.061 Uiso 1 calc R . .
C33 C 0.15808(17) 1.2793(5) 0.6408(3) 0.0654(13) Uani 1 d . . .
H33 H 0.1676 1.3646 0.6532 0.079 Uiso 1 calc R . .
C34 C 0.13375(19) 1.2262(6) 0.6582(3) 0.0740(15) Uani 1 d . . .
H34 H 0.1269 1.2755 0.6825 0.089 Uiso 1 calc R . .
C35 C 0.11923(17) 1.1000(6) 0.6398(3) 0.0730(15) Uani 1 d . . .
H35 H 0.1028 1.0641 0.6520 0.088 Uiso 1 calc R . .
C36 C 0.12914(13) 1.0274(4) 0.6033(2) 0.0535(11) Uani 1 d . . .
H36 H 0.1194 0.9422 0.5910 0.064 Uiso 1 calc R . .
C51 C 0.05274(12) 0.5906(4) 0.44602(19) 0.0426(9) Uani 1 d . . .
C52 C 0.01055(15) 0.5780(5) 0.4055(3) 0.0713(15) Uani 1 d . . .
H52 H -0.0047 0.6411 0.3738 0.086 Uiso 1 calc R . .
C53 C -0.00848(17) 0.4724(6) 0.4125(3) 0.0851(18) Uani 1 d . . .
H53 H -0.0365 0.4639 0.3849 0.102 Uiso 1 calc R . .
C54 C 0.0137(2) 0.3801(6) 0.4598(3) 0.0850(18) Uani 1 d . . .
H54 H 0.0007 0.3094 0.4644 0.102 Uiso 1 calc R . .
C55 C 0.05503(18) 0.3916(6) 0.5004(3) 0.0809(17) Uani 1 d . . .
H55 H 0.0700 0.3288 0.5325 0.097 Uiso 1 calc R . .
C56 C 0.07471(14) 0.4986(5) 0.4934(2) 0.0591(12) Uani 1 d . . .
H56 H 0.1027 0.5067 0.5211 0.071 Uiso 1 calc R . .
C61 C 0.04082(11) 0.8575(4) 0.40559(19) 0.0427(9) Uani 1 d . . .
C62 C 0.03506(16) 0.9195(5) 0.4493(3) 0.0644(13) Uani 1 d . . .
H62 H 0.0502 0.8937 0.4929 0.077 Uiso 1 calc R . .
C63 C 0.0069(2) 1.0201(6) 0.4294(3) 0.093(2) Uani 1 d . . .
H63 H 0.0036 1.0621 0.4597 0.112 Uiso 1 calc R . .
C64 C -0.0162(2) 1.0577(6) 0.3642(4) 0.094(2) Uani 1 d . . .
H64 H -0.0352 1.1247 0.3505 0.113 Uiso 1 calc R . .
C66 C 0.01754(15) 0.8977(5) 0.3406(2) 0.0683(14) Uani 1 d . . .
H66 H 0.0212 0.8582 0.3101 0.082 Uiso 1 calc R . .
C65 C -0.01109(18) 0.9966(6) 0.3209(3) 0.0883(19) Uani 1 d . . .
H65 H -0.0269 1.0208 0.2771 0.106 Uiso 1 calc R . .
C41 C 0.07843(11) 0.6824(4) 0.36315(19) 0.0413(9) Uani 1 d . . .
C42 C 0.09864(16) 0.7646(5) 0.3457(3) 0.0646(13) Uani 1 d . . .
H42 H 0.1101 0.8416 0.3692 0.077 Uiso 1 calc R . .
C43 C 0.10230(18) 0.7353(6) 0.2939(3) 0.0763(16) Uani 1 d . . .
H43 H 0.1154 0.7929 0.2822 0.092 Uiso 1 calc R . .
C44 C 0.08635(17) 0.6207(6) 0.2604(3) 0.0754(16) Uani 1 d . . .
H44 H 0.0892 0.5991 0.2265 0.090 Uiso 1 calc R . .
C45 C 0.06624(17) 0.5378(5) 0.2765(2) 0.0701(15) Uani 1 d . . .
H45 H 0.0554 0.4603 0.2532 0.084 Uiso 1 calc R . .
C46 C 0.06182(15) 0.5677(5) 0.3272(2) 0.0586(12) Uani 1 d . . .
H46 H 0.0477 0.5109 0.3372 0.070 Uiso 1 calc R . .
N1 N 0.18386(9) 0.6246(3) 0.55737(16) 0.0358(7) Uani 1 d . . .
C2 C 0.19745(11) 0.5476(4) 0.52093(19) 0.0389(9) Uani 1 d . . .
N3 N 0.23241(10) 0.4687(3) 0.56950(17) 0.0466(8) Uani 1 d . . .
C4 C 0.23803(11) 0.4949(4) 0.62514(19) 0.0394(9) Uani 1 d . . .
C5 C 0.26894(14) 0.4453(5) 0.6896(2) 0.0639(13) Uani 1 d . . .
H5 H 0.2874 0.3820 0.6950 0.077 Uiso 1 calc R . .
C6 C 0.26975(16) 0.4939(5) 0.7403(2) 0.0694(14) Uani 1 d . . .
H6 H 0.2898 0.4647 0.7820 0.083 Uiso 1 calc R . .
C7 C 0.24125(16) 0.5895(5) 0.7341(2) 0.0636(13) Uani 1 d . . .
H7 H 0.2437 0.6192 0.7719 0.076 Uiso 1 calc R . .
C8 C 0.21078(14) 0.6386(4) 0.6752(2) 0.0501(10) Uani 1 d . . .
H8 H 0.1923 0.6995 0.6721 0.060 Uiso 1 calc R . .
C9 C 0.20870(11) 0.5918(3) 0.61885(19) 0.0373(8) Uani 1 d . . .
C200 C 0.16377(13) 0.4564(4) 0.4721(2) 0.0527(11) Uani 1 d . . .
H20A H 0.1412 0.5074 0.4392 0.063 Uiso 1 calc R . .
H20B H 0.1554 0.4022 0.4944 0.063 Uiso 1 calc R . .
H20C H 0.1735 0.4019 0.4518 0.063 Uiso 1 calc R . .
C201 C 0.21045(15) 0.6434(5) 0.4886(2) 0.0599(12) Uani 1 d . . .
H20D H 0.1873 0.6923 0.4556 0.072 Uiso 1 calc R . .
H20E H 0.2219 0.5959 0.4689 0.072 Uiso 1 calc R . .
H20F H 0.2303 0.7026 0.5210 0.072 Uiso 1 calc R . .

loop_
_atom_site_aniso_label
_atom_site_aniso_U_11
_atom_site_aniso_U_22
_atom_site_aniso_U_33
_atom_site_aniso_U_23
_atom_site_aniso_U_13
_atom_site_aniso_U_12
Cu1 0.0339(3) 0.0284(3) 0.0421(3) -0.00141(19) 0.0145(2) -0.00046(17)
P2 0.0337(5) 0.0328(5) 0.0344(5) -0.0019(4) 0.0138(4) -0.0024(4)
P1 0.0380(5) 0.0253(5) 0.0424(6) -0.0014(4) 0.0180(5) -0.0029(4)
Cl1 0.0442(6) 0.0504(7) 0.0707(8) -0.0088(5) 0.0210(6) -0.0066(5)
O11 0.068(2) 0.077(3) 0.087(3) -0.027(2) 0.034(2) -0.0305(19)
O12 0.117(4) 0.054(3) 0.136(4) -0.020(2) 0.059(3) -0.007(2)
O13 0.114(4) 0.163(5) 0.180(6) -0.040(5) 0.107(4) -0.017(4)
O14 0.340(11) 0.119(5) 0.060(3) 0.017(3) 0.007(5) -0.131(6)
C21 0.053(2) 0.030(2) 0.046(2) -0.0026(17) 0.020(2) -0.0150(17)
C22 0.054(3) 0.047(3) 0.054(3) 0.010(2) 0.014(2) -0.003(2)
C23 0.083(4) 0.070(4) 0.072(4) 0.031(3) 0.005(4) -0.005(3)
C24 0.114(6) 0.097(5) 0.054(4) 0.013(4) 0.015(4) -0.048(5)
C25 0.117(5) 0.085(4) 0.063(4) -0.019(3) 0.051(4) -0.055(4)
C26 0.077(3) 0.063(3) 0.057(3) -0.005(2) 0.036(3) -0.025(3)
C11 0.038(2) 0.036(2) 0.041(2) -0.0069(16) 0.0183(18) -0.0031(15)
C12 0.047(2) 0.037(2) 0.067(3) -0.0106(19) 0.031(2) -0.0083(17)
C13 0.050(3) 0.053(3) 0.082(4) -0.026(3) 0.041(3) -0.020(2)
C14 0.038(2) 0.086(4) 0.072(3) -0.034(3) 0.029(3) -0.019(2)
C15 0.047(3) 0.079(4) 0.047(3) -0.003(2) 0.015(2) 0.007(2)
C16 0.048(2) 0.048(2) 0.045(3) -0.0040(19) 0.020(2) -0.0013(19)
C31 0.040(2) 0.029(2) 0.039(2) 0.0029(15) 0.0179(18) 0.0000(15)
C32 0.053(3) 0.037(2) 0.067(3) -0.006(2) 0.036(2) -0.0046(18)
C33 0.078(3) 0.045(3) 0.082(4) -0.016(2) 0.049(3) -0.004(2)
C34 0.084(4) 0.077(4) 0.070(4) -0.012(3) 0.048(3) 0.004(3)
C35 0.078(4) 0.087(4) 0.083(4) -0.004(3) 0.062(3) -0.007(3)
C36 0.056(3) 0.047(3) 0.061(3) 0.002(2) 0.036(2) -0.009(2)
C51 0.044(2) 0.039(2) 0.039(2) -0.0007(17) 0.0190(19) -0.0066(16)
C52 0.050(3) 0.076(4) 0.059(3) 0.014(3) 0.013(2) -0.016(2)
C53 0.060(3) 0.084(4) 0.081(4) 0.001(3) 0.020(3) -0.036(3)
C54 0.096(5) 0.067(4) 0.092(4) 0.002(3) 0.052(4) -0.032(3)
C55 0.080(4) 0.068(4) 0.092(4) 0.032(3) 0.047(4) 0.001(3)
C56 0.045(2) 0.059(3) 0.066(3) 0.014(2) 0.026(2) 0.000(2)
C61 0.037(2) 0.041(2) 0.042(2) -0.0031(17) 0.0166(18) -0.0009(16)
C62 0.076(3) 0.061(3) 0.058(3) 0.003(2) 0.038(3) 0.017(2)
C63 0.115(5) 0.091(5) 0.096(5) 0.009(4) 0.073(4) 0.045(4)
C64 0.094(4) 0.079(4) 0.110(5) 0.019(4) 0.056(4) 0.048(4)
C66 0.066(3) 0.073(4) 0.050(3) 0.007(2) 0.023(3) 0.029(3)
C65 0.082(4) 0.092(5) 0.065(4) 0.020(3) 0.025(3) 0.044(3)
C41 0.035(2) 0.040(2) 0.037(2) -0.0035(16) 0.0123(17) 0.0027(16)
C42 0.070(3) 0.065(3) 0.067(3) -0.017(2) 0.044(3) -0.020(2)
C43 0.081(4) 0.098(4) 0.063(3) -0.020(3) 0.048(3) -0.024(3)
C44 0.077(4) 0.099(5) 0.056(3) -0.011(3) 0.041(3) 0.008(3)
C45 0.090(4) 0.056(3) 0.049(3) -0.020(2) 0.029(3) 0.006(3)
C46 0.071(3) 0.047(3) 0.054(3) -0.008(2) 0.032(3) -0.009(2)
N1 0.0355(16) 0.0263(16) 0.047(2) 0.0019(13) 0.0242(15) 0.0002(12)
C2 0.042(2) 0.034(2) 0.040(2) -0.0020(16) 0.0225(18) 0.0056(15)
N3 0.0422(18) 0.041(2) 0.054(2) -0.0057(16) 0.0255(17) 0.0056(14)
C4 0.0355(19) 0.034(2) 0.043(2) 0.0006(16) 0.0177(18) 0.0032(15)
C5 0.052(3) 0.058(3) 0.059(3) 0.006(2) 0.017(2) 0.015(2)
C6 0.074(3) 0.062(3) 0.040(3) 0.008(2) 0.011(3) 0.006(3)
C7 0.086(4) 0.059(3) 0.049(3) -0.001(2) 0.039(3) -0.009(3)
C8 0.063(3) 0.043(2) 0.056(3) -0.001(2) 0.040(2) -0.006(2)
C9 0.040(2) 0.0266(19) 0.045(2) 0.0020(16) 0.0227(19) -0.0044(14)
C200 0.053(2) 0.040(2) 0.054(3) -0.0058(19) 0.022(2) 0.0008(19)
C201 0.073(3) 0.055(3) 0.063(3) -0.007(2) 0.045(3) -0.010(2)

loop_
_atom_type_symbol
_atom_type_description
_atom_type_scat_dispersion_real
_atom_type_scat_dispersion_imag
_atom_type_scat_source
C C 0.0033 0.0016 'International Tables Vol C Tables 4.2.6.8 and 6.1.1.4'
H H 0.0000 0.0000 'International Tables Vol C Tables 4.2.6.8 and 6.1.1.4'
N N 0.0061 0.0033 'International Tables Vol C Tables 4.2.6.8 and 6.1.1.4'
O O 0.0106 0.0060 'International Tables Vol C Tables 4.2.6.8 and 6.1.1.4'
Cu Cu 0.3201 1.2651 'International Tables Vol C Tables 4.2.6.8 and 6.1.1.4'
P P 0.1023 0.0942 'International Tables Vol C Tables 4.2.6.8 and 6.1.1.4'
Cl Cl 0.1484 0.1585 'International Tables Vol C Tables 4.2.6.8 and 6.1.1.4'

loop_
_geom_angle_atom_site_label_1
_geom_angle_atom_site_label_2
_geom_angle_atom_site_label_3
_geom_angle
_geom_angle_site_symmetry_1
_geom_angle_site_symmetry_3
_geom_angle_publ_flag
N1 Cu1 P2 119.83(11) . . ?
N1 Cu1 P1 118.09(12) . . ?
P2 Cu1 P1 120.00(4) . . ?
C51 P2 C61 103.1(2) . . ?
C51 P2 C41 105.10(19) . . ?
C61 P2 C41 103.45(18) . . ?
C51 P2 Cu1 117.85(15) . . ?
C61 P2 Cu1 118.67(15) . . ?
C41 P2 Cu1 107.07(15) . . ?
C21 P1 C11 104.44(19) . . ?
C21 P1 C31 104.8(2) . . ?
C11 P1 C31 102.71(18) . . ?
C21 P1 Cu1 109.08(14) . . ?
C11 P1 Cu1 119.19(13) . . ?
C31 P1 Cu1 115.21(14) . . ?
O14 Cl1 O12 114.2(4) . . ?
O14 Cl1 O11 113.9(3) . . ?
O12 Cl1 O11 112.9(3) . . ?
O14 Cl1 O13 109.1(6) . . ?
O12 Cl1 O13 100.0(4) . . ?
O11 Cl1 O13 105.4(3) . . ?
C26 C21 C22 119.0(4) . . ?
C26 C21 P1 121.1(4) . . ?
C22 C21 P1 119.6(3) . . ?
C23 C22 C21 120.1(6) . . ?
C24 C23 C22 119.6(7) . . ?
C25 C24 C23 120.7(6) . . ?
C24 C25 C26 120.1(6) . . ?
C21 C26 C25 120.5(6) . . ?
C16 C11 C12 118.3(4) . . ?
C16 C11 P1 118.5(3) . . ?
C12 C11 P1 123.0(3) . . ?
C13 C12 C11 120.5(4) . . ?
C14 C13 C12 120.5(4) . . ?
C13 C14 C15 120.1(4) . . ?
C14 C15 C16 119.4(5) . . ?
C15 C16 C11 121.2(4) . . ?
C36 C31 C32 118.1(4) . . ?
C36 C31 P1 119.4(3) . . ?
C32 C31 P1 122.5(3) . . ?
C33 C32 C31 120.8(4) . . ?
C32 C33 C34 120.4(5) . . ?
C33 C34 C35 120.4(5) . . ?
C36 C35 C34 119.7(5) . . ?
C35 C36 C31 120.5(4) . . ?
C56 C51 C52 119.1(4) . . ?
C56 C51 P2 120.3(3) . . ?
C52 C51 P2 120.6(3) . . ?
C53 C52 C51 120.3(5) . . ?
C54 C53 C52 120.3(5) . . ?
C53 C54 C55 120.2(5) . . ?
C54 C55 C56 119.9(5) . . ?
C51 C56 C55 120.1(4) . . ?
C62 C61 C66 118.1(4) . . ?
C62 C61 P2 118.5(3) . . ?
C66 C61 P2 123.4(3) . . ?
C61 C62 C63 121.1(5) . . ?
C64 C63 C62 119.8(5) . . ?
C65 C64 C63 119.5(5) . . ?
C65 C66 C61 120.5(5) . . ?
C64 C65 C66 121.0(5) . . ?
C42 C41 C46 117.6(4) . . ?
C42 C41 P2 118.1(3) . . ?
C46 C41 P2 124.2(3) . . ?
C41 C42 C43 121.8(5) . . ?
C44 C43 C42 119.0(5) . . ?
C45 C44 C43 120.5(5) . . ?
C44 C45 C46 120.8(5) . . ?
C45 C46 C41 120.3(5) . . ?
C9 N1 C2 105.4(3) . . ?
C9 N1 Cu1 129.5(3) . . ?
C2 N1 Cu1 124.0(2) . . ?
N3 C2 N1 107.0(3) . . ?
N3 C2 C201 109.5(3) . . ?
N1 C2 C201 108.4(3) . . ?
N3 C2 C200 109.0(3) . . ?
N1 C2 C200 110.0(3) . . ?
C201 C2 C200 112.7(4) . . ?
C4 N3 C2 106.1(3) . . ?
N3 C4 C5 129.0(4) . . ?
N3 C4 C9 111.7(3) . . ?
C5 C4 C9 119.3(4) . . ?
C6 C5 C4 117.4(4) . . ?
C5 C6 C7 123.2(5) . . ?
C8 C7 C6 123.0(5) . . ?
C7 C8 C9 116.5(4) . . ?
N1 C9 C8 129.6(4) . . ?
N1 C9 C4 109.7(3) . . ?
C8 C9 C4 120.6(4) . . ?

loop_
_geom_bond_atom_site_label_1
_geom_bond_atom_site_label_2
_geom_bond_distance
_geom_bond_site_symmetry_2
_geom_bond_publ_flag
Cu1 N1 1.997(3) . ?
Cu1 P2 2.280(2) . ?
Cu1 P1 2.287(3) . ?
P2 C51 1.811(4) . ?
P2 C61 1.823(4) . ?
P2 C41 1.835(4) . ?
P1 C21 1.827(5) . ?
P1 C11 1.833(4) . ?
P1 C31 1.834(4) . ?
Cl1 O14 1.305(5) . ?
Cl1 O12 1.411(5) . ?
Cl1 O11 1.417(4) . ?
Cl1 O13 1.483(5) . ?
C21 C26 1.389(7) . ?
C21 C22 1.400(7) . ?
C22 C23 1.396(8) . ?
C23 C24 1.391(11) . ?
C24 C25 1.362(11) . ?
C25 C26 1.398(8) . ?
C11 C16 1.391(6) . ?
C11 C12 1.398(6) . ?
C12 C13 1.383(6) . ?
C13 C14 1.375(7) . ?
C14 C15 1.388(7) . ?
C15 C16 1.389(6) . ?
C31 C36 1.394(5) . ?
C31 C32 1.400(6) . ?
C32 C33 1.360(6) . ?
C33 C34 1.367(8) . ?
C34 C35 1.380(8) . ?
C35 C36 1.380(7) . ?
C51 C56 1.368(6) . ?
C51 C52 1.400(6) . ?
C52 C53 1.380(7) . ?
C53 C54 1.370(8) . ?
C54 C55 1.373(8) . ?
C55 C56 1.407(7) . ?
C61 C62 1.370(6) . ?
C61 C66 1.390(6) . ?
C62 C63 1.391(7) . ?
C63 C64 1.387(9) . ?
C64 C65 1.343(8) . ?
C66 C65 1.390(7) . ?
C41 C42 1.384(6) . ?
C41 C46 1.391(6) . ?
C42 C43 1.393(7) . ?
C43 C44 1.365(8) . ?
C44 C45 1.364(8) . ?
C45 C46 1.386(7) . ?
N1 C9 1.308(5) . ?
N1 C2 1.499(5) . ?
C2 N3 1.469(5) . ?
C2 C201 1.519(6) . ?
C2 C200 1.520(6) . ?
N3 C4 1.286(5) . ?
C4 C5 1.453(6) . ?
C4 C9 1.469(5) . ?
C5 C6 1.326(7) . ?
C6 C7 1.436(7) . ?
C7 C8 1.364(7) . ?
C8 C9 1.425(6) . ?
